data_7121076
loop_
_publ_author_name
'de Bruin-Dickason, Caspar N'
'Sutcliffe, Thomas'
'Alvarez Lamsfus, Carlos'
'Deacon, Glen B.'
'Maron, Laurent'
'Jones, Cameron'

_publ_section_title
;
 Kinetic stabilisation of a molecular strontium hydride complex using an
 extremely bulky amidinate ligand.
;
_journal_issue 7
_journal_name_full 'Chemical communications (Cambridge, England)'
_journal_page_first 786
_journal_page_last 789
_journal_paper_doi 10.1039/c7cc09362d
_journal_volume 54
_journal_year 2018
_chemical_formula_sum 'C64 H81 N3 Si2 Sr'
_chemical_formula_weight 1036.12
_space_group_IT_number 14
_space_group_name_Hall '-P 2yn'
_space_group_name_H-M_alt 'P 1 21/n 1'
_symmetry_cell_setting monoclinic
_symmetry_space_group_name_Hall '-P 2yn'
_symmetry_space_group_name_H-M 'P 1 21/n 1'
_atom_sites_solution_hydrogens geom
_atom_sites_solution_primary direct
_atom_sites_solution_secondary difmap
_audit_creation_method SHELXL-97
_audit_update_record
;
2017-12-05 deposited with the CCDC.
2018-01-02 downloaded from the CCDC.
;
_cell_angle_alpha 90.00
_cell_angle_beta 104.1470(10)
_cell_angle_gamma 90.00
_cell_formula_units_Z 4
_cell_length_a 11.9440(3)
_cell_length_b 23.9840(6)
_cell_length_c 20.6946(4)
_cell_measurement_reflns_used 9918
_cell_measurement_temperature 123(2)
_cell_measurement_theta_max 24.98
_cell_measurement_theta_min 2.39
_cell_volume 5748.5(2)
_computing_cell_refinement 'Bruker SAINT'
_computing_data_collection 'Bruker APEX2'
_computing_data_reduction 'Bruker SAINT'
_computing_molecular_graphics 'Bruker SHELXTL'
_computing_publication_material 'Bruker SHELXTL'
_computing_structure_refinement 'SHELXL-97 (Sheldrick, 1997)'
_computing_structure_solution 'SHELXS-97 (Sheldrick 2008)'
_diffrn_ambient_temperature 123(2)
_diffrn_measured_fraction_theta_full 0.999
_diffrn_measured_fraction_theta_max 0.999
_diffrn_measurement_device_type 'Bruker Apex X8'
_diffrn_radiation_monochromator graphite
_diffrn_radiation_source 'fine-focus sealed tube'
_diffrn_radiation_type MoK\a
_diffrn_radiation_wavelength 0.71073
_diffrn_reflns_av_R_equivalents 0.0984
_diffrn_reflns_av_sigmaI/netI 0.0605
_diffrn_reflns_limit_h_max 14
_diffrn_reflns_limit_h_min -14
_diffrn_reflns_limit_k_max 29
_diffrn_reflns_limit_k_min -29
_diffrn_reflns_limit_l_max 17
_diffrn_reflns_limit_l_min -25
_diffrn_reflns_number 115948
_diffrn_reflns_theta_full 26.00
_diffrn_reflns_theta_max 26.00
_diffrn_reflns_theta_min 2.03
_exptl_absorpt_coefficient_mu 1.020
_exptl_absorpt_correction_T_max 0.904
_exptl_absorpt_correction_T_min 0.860
_exptl_absorpt_correction_type multi-scan
_exptl_absorpt_process_details 'Sortav (Blessing)'
_exptl_crystal_colour colorless
_exptl_crystal_density_diffrn 1.197
_exptl_crystal_density_method 'not measured'
_exptl_crystal_description block
_exptl_crystal_F_000 2208
_exptl_crystal_size_max 0.15
_exptl_crystal_size_mid 0.12
_exptl_crystal_size_min 0.10
_refine_diff_density_max 0.801
_refine_diff_density_min -0.695
_refine_diff_density_rms 0.068
_refine_ls_extinction_method none
_refine_ls_goodness_of_fit_ref 1.018
_refine_ls_hydrogen_treatment constr
_refine_ls_matrix_type full
_refine_ls_number_parameters 641
_refine_ls_number_reflns 11289
_refine_ls_number_restraints 14
_refine_ls_restrained_S_all 1.065
_refine_ls_R_factor_all 0.0774
_refine_ls_R_factor_gt 0.0432
_refine_ls_shift/su_max 0.001
_refine_ls_shift/su_mean 0.000
_refine_ls_structure_factor_coef Fsqd
_refine_ls_weighting_details 'calc w=1/[\s^2^(Fo^2^)+(0.0369P)^2^+4.9057P] where P=(Fo^2^+2Fc^2^)/3'
_refine_ls_weighting_scheme calc
_refine_ls_wR_factor_gt 0.0885
_refine_ls_wR_factor_ref 0.1017
_reflns_number_gt 8070
_reflns_number_total 11289
_reflns_threshold_expression >2sigma(I)
_cod_data_source_file c7cc09362d2.cif
_cod_data_source_block compound8
_cod_depositor_comments 'Adding full bibliography for 7121071--7121080.cif.'
_cod_original_sg_symbol_H-M P2(1)/n
_cod_database_code 7121076

loop_
_symmetry_equiv_pos_as_xyz
'x, y, z'
'-x+1/2, y+1/2, -z+1/2'
'-x, -y, -z'
'x-1/2, -y-1/2, z-1/2'

loop_
_atom_site_label
_atom_site_type_symbol
_atom_site_fract_x
_atom_site_fract_y
_atom_site_fract_z
_atom_site_U_iso_or_equiv
_atom_site_adp_type
_atom_site_occupancy
_atom_site_symmetry_multiplicity
_atom_site_calc_flag
_atom_site_refinement_flags
Sr1 Sr 1.07362(2) 0.432440(11) 0.265257(12) 0.01891(8) Uani 1 1 d .
Si1 Si 1.25212(7) 0.49071(4) 0.42339(4) 0.0241(2) Uani 1 1 d .
N1 N 1.1299(2) 0.49417(10) 0.36166(11) 0.0208(5) Uani 1 1 d .
C1 C 1.3850(3) 0.50343(14) 0.39204(15) 0.0318(8) Uani 1 1 d .
H1A H 1.3921 0.4741 0.3603 0.048 Uiso 1 1 calc R
H1B H 1.4533 0.5031 0.4296 0.048 Uiso 1 1 calc R
H1C H 1.3788 0.5398 0.3698 0.048 Uiso 1 1 calc R
Si2 Si 1.02950(7) 0.54452(3) 0.34683(4) 0.02265(19) Uani 1 1 d .
N2 N 1.08394(19) 0.32917(9) 0.27081(10) 0.0156(5) Uani 1 1 d .
C2 C 1.2706(3) 0.42035(15) 0.46366(16) 0.0420(9) Uani 1 1 d .
H2A H 1.2110 0.4147 0.4882 0.063 Uiso 1 1 calc R
H2B H 1.3471 0.4180 0.4946 0.063 Uiso 1 1 calc R
H2C H 1.2636 0.3915 0.4293 0.063 Uiso 1 1 calc R
N3 N 0.94673(19) 0.36122(9) 0.18581(10) 0.0154(5) Uani 1 1 d .
C3 C 1.2624(3) 0.54329(17) 0.49191(17) 0.0496(10) Uani 1 1 d .
H3A H 1.2544 0.5809 0.4729 0.074 Uiso 1 1 calc R
H3B H 1.3376 0.5398 0.5239 0.074 Uiso 1 1 calc R
H3C H 1.2008 0.5365 0.5147 0.074 Uiso 1 1 calc R
C4 C 1.0817(3) 0.61357(13) 0.32320(18) 0.0388(9) Uani 1 1 d .
H4A H 1.1371 0.6295 0.3617 0.058 Uiso 1 1 calc R
H4B H 1.0160 0.6390 0.3090 0.058 Uiso 1 1 calc R
H4C H 1.1194 0.6083 0.2865 0.058 Uiso 1 1 calc R
C5 C 0.9102(3) 0.52420(14) 0.27121(15) 0.0306(8) Uani 1 1 d .
H5A H 0.9412 0.5233 0.2315 0.046 Uiso 1 1 calc R
H5B H 0.8475 0.5516 0.2648 0.046 Uiso 1 1 calc R
H5C H 0.8804 0.4872 0.2784 0.046 Uiso 1 1 calc R
C6 C 0.9528(3) 0.55699(15) 0.41404(17) 0.0401(9) Uani 1 1 d .
H6A H 0.9218 0.5217 0.4260 0.060 Uiso 1 1 calc R
H6B H 0.8893 0.5834 0.3982 0.060 Uiso 1 1 calc R
H6C H 1.0070 0.5725 0.4533 0.060 Uiso 1 1 calc R
C7 C 1.0053(2) 0.31649(11) 0.21417(12) 0.0143(6) Uani 1 1 d .
C8 C 0.9879(2) 0.25582(11) 0.18679(13) 0.0175(6) Uani 1 1 d .
C9 C 0.9329(3) 0.21999(11) 0.23266(14) 0.0220(6) Uani 1 1 d .
H9A H 0.9815 0.2217 0.2788 0.026 Uiso 1 1 calc R
H9B H 0.8558 0.2352 0.2327 0.026 Uiso 1 1 calc R
C10 C 1.1060(2) 0.23030(12) 0.18538(14) 0.0239(7) Uani 1 1 d .
H10A H 1.1413 0.2523 0.1551 0.029 Uiso 1 1 calc R
H10B H 1.1582 0.2320 0.2306 0.029 Uiso 1 1 calc R
C11 C 0.9095(3) 0.25140(11) 0.11545(13) 0.0203(6) Uani 1 1 d .
H11A H 0.8324 0.2669 0.1147 0.024 Uiso 1 1 calc R
H11B H 0.9431 0.2736 0.0845 0.024 Uiso 1 1 calc R
C12 C 0.9205(3) 0.15884(12) 0.20920(15) 0.0274(7) Uani 1 1 d .
H12 H 0.8857 0.1363 0.2400 0.033 Uiso 1 1 calc R
C13 C 1.0397(3) 0.13597(13) 0.20957(16) 0.0332(8) Uani 1 1 d .
H13A H 1.0333 0.0963 0.1958 0.040 Uiso 1 1 calc R
H13B H 1.0903 0.1382 0.2552 0.040 Uiso 1 1 calc R
C14 C 1.0925(3) 0.16961(13) 0.16174(15) 0.0295(8) Uani 1 1 d .
H14 H 1.1702 0.1540 0.1619 0.035 Uiso 1 1 calc R
C15 C 1.0153(3) 0.16676(13) 0.09095(15) 0.0311(8) Uani 1 1 d .
H15A H 1.0497 0.1888 0.0603 0.037 Uiso 1 1 calc R
H15B H 1.0076 0.1276 0.0752 0.037 Uiso 1 1 calc R
C16 C 0.8967(3) 0.19029(12) 0.09196(14) 0.0252(7) Uani 1 1 d .
H16 H 0.8453 0.1887 0.0459 0.030 Uiso 1 1 calc R
C17 C 0.8435(3) 0.15560(12) 0.13849(15) 0.0286(7) Uani 1 1 d .
H17A H 0.8359 0.1163 0.1233 0.034 Uiso 1 1 calc R
H17B H 0.7655 0.1699 0.1379 0.034 Uiso 1 1 calc R
C18 C 1.1375(2) 0.29445(11) 0.32512(13) 0.0171(6) Uani 1 1 d .
C19 C 1.2554(2) 0.27982(12) 0.33498(13) 0.0213(7) Uani 1 1 d .
C20 C 1.3076(3) 0.24990(12) 0.39227(14) 0.0278(7) Uani 1 1 d .
H20 H 1.3857 0.2386 0.3986 0.033 Uiso 1 1 calc R
C21 C 1.2497(3) 0.23635(13) 0.43970(15) 0.0322(8) Uani 1 1 d .
H21 H 1.2869 0.2153 0.4778 0.039 Uiso 1 1 calc R
C22 C 1.1366(3) 0.25363(13) 0.43148(14) 0.0289(8) Uani 1 1 d .
H22 H 1.0974 0.2455 0.4652 0.035 Uiso 1 1 calc R
C23 C 1.0791(3) 0.28266(12) 0.37505(13) 0.0212(7) Uani 1 1 d .
C24 C 0.9574(3) 0.30415(13) 0.36994(14) 0.0261(7) Uani 1 1 d .
H24 H 0.9235 0.3147 0.3224 0.031 Uiso 1 1 calc R
C25 C 0.8778(3) 0.26113(15) 0.38974(16) 0.0405(9) Uani 1 1 d .
H25A H 0.8775 0.2271 0.3636 0.061 Uiso 1 1 calc R
H25B H 0.7992 0.2762 0.3811 0.061 Uiso 1 1 calc R
H25C H 0.9054 0.2525 0.4373 0.061 Uiso 1 1 calc R
C26 C 0.9630(3) 0.35706(14) 0.41240(16) 0.0372(8) Uani 1 1 d .
H26A H 0.9974 0.3481 0.4592 0.056 Uiso 1 1 calc R
H26B H 0.8849 0.3717 0.4078 0.056 Uiso 1 1 calc R
H26C H 1.0104 0.3852 0.3972 0.056 Uiso 1 1 calc R
C27 C 1.3260(2) 0.29829(13) 0.28742(14) 0.0251(7) Uani 1 1 d .
H27 H 1.2707 0.3100 0.2451 0.030 Uiso 1 1 calc R
C28 C 1.3978(3) 0.34927(15) 0.31568(17) 0.0417(9) Uani 1 1 d .
H28A H 1.3467 0.3791 0.3236 0.063 Uiso 1 1 calc R
H28B H 1.4409 0.3621 0.2838 0.063 Uiso 1 1 calc R
H28C H 1.4521 0.3393 0.3578 0.063 Uiso 1 1 calc R
C29 C 1.4037(3) 0.25249(16) 0.26982(17) 0.0433(9) Uani 1 1 d .
H29A H 1.4642 0.2429 0.3095 0.065 Uiso 1 1 calc R
H29B H 1.4391 0.2660 0.2348 0.065 Uiso 1 1 calc R
H29C H 1.3571 0.2193 0.2539 0.065 Uiso 1 1 calc R
C30 C 0.8755(2) 0.37043(11) 0.12153(12) 0.0147(6) Uani 1 1 d .
C31 C 0.9247(2) 0.38638(11) 0.06899(13) 0.0181(6) Uani 1 1 d .
C32 C 0.8540(3) 0.40515(13) 0.00899(13) 0.0241(7) Uani 1 1 d .
H32 H 0.8884 0.4158 -0.0260 0.029 Uiso 1 1 calc R
C33 C 0.7350(3) 0.40870(14) -0.00111(14) 0.0283(7) Uani 1 1 d .
C34 C 0.6883(3) 0.39184(13) 0.05028(13) 0.0242(7) Uani 1 1 d .
H34 H 0.6068 0.3931 0.0438 0.029 Uiso 1 1 calc R
C35 C 0.7545(2) 0.37306(11) 0.11105(12) 0.0170(6) Uani 1 1 d .
C36 C 1.0556(2) 0.38377(12) 0.08003(13) 0.0195(6) Uani 1 1 d .
H36 H 1.0810 0.3483 0.1047 0.023 Uiso 1 1 calc R
C37 C 1.1158(2) 0.43088(13) 0.12463(13) 0.0203(6) Uani 1 1 d .
C38 C 1.2264(2) 0.42294(14) 0.16575(13) 0.0256(7) Uani 1 1 d .
H38 H 1.2636 0.3879 0.1662 0.031 Uiso 1 1 calc R
C39 C 1.2828(3) 0.46615(15) 0.20625(14) 0.0308(8) Uani 1 1 d .
H39 H 1.3583 0.4604 0.2336 0.037 Uiso 1 1 calc R
C40 C 1.2290(3) 0.51747(14) 0.20674(15) 0.0315(8) Uani 1 1 d .
H40 H 1.2664 0.5465 0.2352 0.038 Uiso 1 1 calc R
C41 C 1.1206(3) 0.52588(13) 0.16552(14) 0.0299(8) Uani 1 1 d .
H41 H 1.0842 0.5612 0.1646 0.036 Uiso 1 1 calc R
C42 C 1.0645(3) 0.48290(12) 0.12534(13) 0.0241(7) Uani 1 1 d .
H42 H 0.9894 0.4892 0.0977 0.029 Uiso 1 1 calc R
C43 C 1.0951(2) 0.38045(13) 0.01529(13) 0.0228(7) Uani 1 1 d .
C44 C 1.0896(3) 0.32917(15) -0.01706(15) 0.0326(8) Uani 1 1 d .
H44 H 1.0596 0.2976 0.0008 0.039 Uiso 1 1 calc R
C45 C 1.1274(3) 0.32377(18) -0.07512(16) 0.0432(10) Uani 1 1 d .
H45 H 1.1237 0.2886 -0.0966 0.052 Uiso 1 1 calc R
C46 C 1.1703(3) 0.36925(18) -0.10154(16) 0.0453(10) Uani 1 1 d .
H46 H 1.1963 0.3654 -0.1412 0.054 Uiso 1 1 calc R
C47 C 1.1756(3) 0.41995(17) -0.07087(16) 0.0431(10) Uani 1 1 d .
H47 H 1.2046 0.4514 -0.0894 0.052 Uiso 1 1 calc R
C48 C 1.1382(3) 0.42558(14) -0.01214(14) 0.0326(8) Uani 1 1 d .
H48 H 1.1426 0.4609 0.0091 0.039 Uiso 1 1 calc R
C49 C 0.6610(3) 0.43052(15) -0.06655(15) 0.0470(11) Uani 1 1 d D
H49 H 0.7130 0.4379 -0.0968 0.056 Uiso 1 1 calc R
C52 C 0.6974(2) 0.35433(12) 0.16590(13) 0.0182(6) Uani 1 1 d .
H52 H 0.7512 0.3270 0.1942 0.022 Uiso 1 1 calc R
C53 C 0.5848(2) 0.32316(12) 0.13681(13) 0.0201(6) Uani 1 1 d .
C54 C 0.5889(3) 0.26620(13) 0.12532(14) 0.0263(7) Uani 1 1 d .
H54 H 0.6606 0.2472 0.1387 0.032 Uiso 1 1 calc R
C55 C 0.4904(3) 0.23644(14) 0.09465(15) 0.0317(8) Uani 1 1 d .
H55 H 0.4953 0.1975 0.0873 0.038 Uiso 1 1 calc R
C56 C 0.3861(3) 0.26323(15) 0.07494(15) 0.0333(8) Uani 1 1 d .
H56 H 0.3186 0.2431 0.0538 0.040 Uiso 1 1 calc R
C57 C 0.3806(3) 0.31961(15) 0.08619(16) 0.0365(8) Uani 1 1 d .
H57 H 0.3088 0.3385 0.0724 0.044 Uiso 1 1 calc R
C58 C 0.4786(3) 0.34904(13) 0.11733(14) 0.0279(7) Uani 1 1 d .
H58 H 0.4727 0.3878 0.1255 0.033 Uiso 1 1 calc R
C59 C 0.6795(2) 0.40134(12) 0.21185(13) 0.0198(6) Uani 1 1 d .
C60 C 0.6883(3) 0.38934(14) 0.27881(14) 0.0288(7) Uani 1 1 d .
H60 H 0.7110 0.3530 0.2952 0.035 Uiso 1 1 calc R
C61 C 0.6647(3) 0.42927(15) 0.32184(16) 0.0362(8) Uani 1 1 d .
H61 H 0.6723 0.4204 0.3674 0.043 Uiso 1 1 calc R
C62 C 0.6304(3) 0.48178(15) 0.29855(17) 0.0379(9) Uani 1 1 d .
H62 H 0.6132 0.5092 0.3278 0.045 Uiso 1 1 calc R
C63 C 0.6211(3) 0.49444(14) 0.23273(17) 0.0337(8) Uani 1 1 d .
H63 H 0.5969 0.5306 0.2165 0.040 Uiso 1 1 calc R
C64 C 0.6470(2) 0.45469(10) 0.18968(12) 0.0251(7) Uani 1 1 d .
H64 H 0.6422 0.4643 0.1445 0.030 Uiso 1 1 calc R
C50 C 0.6010(2) 0.48380(10) -0.05861(12) 0.0719(14) Uani 1 1 d RDU
H50A H 0.5296 0.4756 -0.0451 0.108 Uiso 1 1 calc R
H50B H 0.5824 0.5040 -0.1011 0.108 Uiso 1 1 calc R
H50C H 0.6515 0.5068 -0.0244 0.108 Uiso 1 1 calc R
C51 C 0.5713(5) 0.3897(2) -0.1006(3) 0.124(2) Uani 1 1 d DU
H51A H 0.5133 0.3854 -0.0747 0.186 Uiso 1 1 calc R
H51B H 0.6077 0.3536 -0.1042 0.186 Uiso 1 1 calc R
H51C H 0.5340 0.4034 -0.1453 0.186 Uiso 1 1 calc R

loop_
_atom_site_aniso_label
_atom_site_aniso_U_11
_atom_site_aniso_U_22
_atom_site_aniso_U_33
_atom_site_aniso_U_23
_atom_site_aniso_U_13
_atom_site_aniso_U_12
Sr1 0.02583(16) 0.01606(14) 0.01384(13) -0.00132(11) 0.00294(11) -0.00165(13)
Si1 0.0235(5) 0.0300(5) 0.0169(4) -0.0036(4) 0.0014(3) 0.0003(4)
N1 0.0221(14) 0.0213(13) 0.0176(12) -0.0030(10) 0.0024(10) 0.0024(11)
C1 0.0308(19) 0.0335(19) 0.0293(17) -0.0025(15) 0.0037(15) -0.0066(15)
Si2 0.0217(5) 0.0203(4) 0.0262(4) -0.0036(4) 0.0062(4) -0.0001(4)
N2 0.0177(13) 0.0145(12) 0.0122(11) 0.0002(9) -0.0010(10) 0.0004(10)
C2 0.032(2) 0.057(3) 0.0324(18) 0.0167(17) -0.0016(16) -0.0045(18)
N3 0.0143(12) 0.0168(12) 0.0139(11) 0.0002(9) 0.0012(10) 0.0037(10)
C3 0.039(2) 0.071(3) 0.0329(19) -0.0265(19) -0.0017(17) 0.002(2)
C4 0.043(2) 0.0232(18) 0.051(2) -0.0029(16) 0.0135(18) -0.0010(16)
C5 0.0224(17) 0.0335(19) 0.0338(18) -0.0002(15) 0.0029(14) 0.0032(15)
C6 0.039(2) 0.044(2) 0.041(2) -0.0055(17) 0.0181(17) 0.0078(17)
C7 0.0126(14) 0.0184(15) 0.0127(13) -0.0004(11) 0.0046(11) 0.0004(12)
C8 0.0158(15) 0.0169(15) 0.0170(14) -0.0031(11) -0.0012(12) 0.0025(12)
C9 0.0262(17) 0.0173(15) 0.0205(14) -0.0011(13) 0.0017(13) -0.0018(13)
C10 0.0197(16) 0.0247(17) 0.0234(15) -0.0072(13) -0.0021(13) 0.0037(13)
C11 0.0225(16) 0.0182(16) 0.0170(14) -0.0034(12) -0.0016(12) 0.0022(13)
C12 0.0350(19) 0.0145(16) 0.0285(16) -0.0003(13) -0.0004(14) -0.0016(14)
C13 0.038(2) 0.0168(16) 0.0342(18) -0.0059(14) -0.0111(16) 0.0078(15)
C14 0.0211(17) 0.0260(18) 0.0365(18) -0.0118(15) -0.0026(14) 0.0090(14)
C15 0.0335(19) 0.0264(18) 0.0303(17) -0.0118(14) 0.0019(15) 0.0040(15)
C16 0.0246(17) 0.0236(17) 0.0219(15) -0.0069(13) -0.0053(13) 0.0026(13)
C17 0.0242(17) 0.0177(16) 0.0374(18) -0.0080(14) -0.0051(14) -0.0016(13)
C18 0.0185(15) 0.0136(14) 0.0145(13) -0.0025(11) -0.0051(12) -0.0011(12)
C19 0.0220(16) 0.0179(15) 0.0190(14) -0.0051(12) -0.0046(12) -0.0004(13)
C20 0.0253(18) 0.0250(17) 0.0257(16) -0.0026(14) -0.0083(14) 0.0018(14)
C21 0.040(2) 0.0267(18) 0.0201(16) 0.0043(14) -0.0106(15) 0.0016(16)
C22 0.041(2) 0.0267(18) 0.0171(15) 0.0032(13) 0.0029(14) -0.0053(15)
C23 0.0244(17) 0.0200(16) 0.0163(14) -0.0017(12) -0.0006(12) -0.0036(13)
C24 0.0271(18) 0.0317(18) 0.0195(15) 0.0021(13) 0.0058(13) -0.0035(14)
C25 0.036(2) 0.054(2) 0.0327(19) 0.0049(17) 0.0109(16) -0.0082(18)
C26 0.036(2) 0.045(2) 0.0302(18) -0.0093(16) 0.0068(16) 0.0050(17)
C27 0.0180(16) 0.0295(18) 0.0250(16) -0.0014(14) -0.0002(13) 0.0023(14)
C28 0.033(2) 0.050(2) 0.040(2) -0.0064(17) 0.0048(17) -0.0157(18)
C29 0.035(2) 0.056(2) 0.037(2) -0.0016(18) 0.0051(17) 0.0154(18)
C30 0.0169(15) 0.0118(14) 0.0132(13) -0.0003(11) -0.0007(11) 0.0034(11)
C31 0.0181(15) 0.0175(15) 0.0169(14) -0.0025(12) 0.0010(12) 0.0037(12)
C32 0.0278(18) 0.0315(18) 0.0151(14) 0.0031(13) 0.0090(13) 0.0075(14)
C33 0.0242(18) 0.043(2) 0.0159(15) 0.0042(14) 0.0016(13) 0.0160(15)
C34 0.0173(16) 0.0330(18) 0.0198(15) 0.0005(13) -0.0004(13) 0.0087(14)
C35 0.0159(15) 0.0192(15) 0.0144(13) -0.0011(11) 0.0008(12) 0.0033(12)
C36 0.0169(15) 0.0254(16) 0.0152(14) 0.0031(12) 0.0020(12) 0.0030(13)
C37 0.0210(16) 0.0292(17) 0.0126(13) 0.0021(13) 0.0076(12) -0.0026(14)
C38 0.0195(16) 0.040(2) 0.0175(14) 0.0005(13) 0.0039(13) 0.0000(14)
C39 0.0225(18) 0.051(2) 0.0190(15) 0.0004(15) 0.0048(13) -0.0103(16)
C40 0.038(2) 0.037(2) 0.0216(16) -0.0029(14) 0.0112(15) -0.0175(16)
C41 0.041(2) 0.0254(17) 0.0250(16) 0.0041(14) 0.0108(15) -0.0097(15)
C42 0.0251(17) 0.0296(18) 0.0177(14) 0.0065(13) 0.0052(13) -0.0029(14)
C43 0.0133(15) 0.0389(19) 0.0149(14) 0.0012(13) 0.0010(12) 0.0083(14)
C44 0.0164(17) 0.051(2) 0.0291(17) -0.0132(16) 0.0034(14) -0.0033(15)
C45 0.027(2) 0.071(3) 0.0312(19) -0.0255(19) 0.0068(16) -0.0027(19)
C46 0.031(2) 0.086(3) 0.0208(17) -0.0081(19) 0.0109(15) 0.007(2)
C47 0.038(2) 0.069(3) 0.0262(18) 0.0124(18) 0.0143(16) 0.0123(19)
C48 0.038(2) 0.042(2) 0.0209(15) 0.0050(15) 0.0120(14) 0.0114(17)
C49 0.029(2) 0.093(3) 0.0210(16) 0.0242(19) 0.0095(15) 0.029(2)
C52 0.0138(15) 0.0217(16) 0.0174(14) -0.0003(12) 0.0008(12) 0.0042(12)
C53 0.0184(16) 0.0265(17) 0.0148(14) 0.0000(12) 0.0030(12) -0.0002(13)
C54 0.0236(17) 0.0271(18) 0.0309(17) -0.0011(14) 0.0116(14) 0.0004(14)
C55 0.037(2) 0.0268(18) 0.0333(18) -0.0064(15) 0.0130(16) -0.0103(16)
C56 0.0225(18) 0.044(2) 0.0316(18) -0.0112(16) 0.0041(15) -0.0078(16)
C57 0.0198(18) 0.048(2) 0.0374(19) -0.0131(17) -0.0014(15) 0.0027(16)
C58 0.0198(17) 0.0298(18) 0.0309(17) -0.0075(14) 0.0003(14) 0.0028(14)
C59 0.0116(15) 0.0276(17) 0.0187(14) -0.0026(13) 0.0012(12) -0.0009(13)
C60 0.0291(18) 0.0319(19) 0.0256(16) -0.0028(14) 0.0071(14) -0.0031(15)
C61 0.035(2) 0.051(2) 0.0246(16) -0.0126(17) 0.0122(15) -0.0067(18)
C62 0.0231(19) 0.048(2) 0.042(2) -0.0270(18) 0.0082(16) -0.0034(17)
C63 0.0216(18) 0.0300(19) 0.045(2) -0.0125(16) 0.0004(15) 0.0043(15)
C64 0.0214(17) 0.0270(17) 0.0236(15) -0.0034(13) -0.0012(13) 0.0021(14)
C50 0.083(3) 0.042(2) 0.061(2) 0.008(2) -0.040(2) 0.001(2)
C51 0.163(4) 0.066(3) 0.082(3) -0.010(3) -0.089(3) 0.025(3)

loop_
_atom_type_symbol
_atom_type_description
_atom_type_scat_dispersion_real
_atom_type_scat_dispersion_imag
_atom_type_scat_source
C C 0.0033 0.0016 'International Tables Vol C Tables 4.2.6.8 and 6.1.1.4'
H H 0.0000 0.0000 'International Tables Vol C Tables 4.2.6.8 and 6.1.1.4'
N N 0.0061 0.0033 'International Tables Vol C Tables 4.2.6.8 and 6.1.1.4'
Si Si 0.0817 0.0704 'International Tables Vol C Tables 4.2.6.8 and 6.1.1.4'
Sr Sr -1.5307 3.2498 'International Tables Vol C Tables 4.2.6.8 and 6.1.1.4'

loop_
_geom_angle_atom_site_label_1
_geom_angle_atom_site_label_2
_geom_angle_atom_site_label_3
_geom_angle
N1 Sr1 N2 124.50(7)
N1 Sr1 N3 156.96(7)
N2 Sr1 N3 52.08(7)
N1 Sr1 C37 134.80(8)
N2 Sr1 C37 90.80(7)
N3 Sr1 C37 66.20(7)
N1 Sr1 C38 120.11(8)
N2 Sr1 C38 85.77(8)
N3 Sr1 C38 82.93(7)
C37 Sr1 C38 26.29(7)
N1 Sr1 C42 117.62(8)
N2 Sr1 C42 114.89(7)
N3 Sr1 C42 77.52(7)
C37 Sr1 C42 25.99(7)
C38 Sr1 C42 45.44(8)
N1 Sr1 C39 94.30(8)
N2 Sr1 C39 103.86(8)
N3 Sr1 C39 108.70(7)
C37 Sr1 C39 45.98(7)
C38 Sr1 C39 25.95(8)
C42 Sr1 C39 52.38(8)
N1 Sr1 C41 92.62(8)
N2 Sr1 C41 135.82(8)
N3 Sr1 C41 102.77(7)
C37 Sr1 C41 45.56(8)
C38 Sr1 C41 52.52(9)
C42 Sr1 C41 25.44(7)
C39 Sr1 C41 44.37(9)
N1 Sr1 C40 81.54(8)
N2 Sr1 C40 128.99(8)
N3 Sr1 C40 119.05(7)
C37 Sr1 C40 53.32(8)
C38 Sr1 C40 45.37(8)
C42 Sr1 C40 44.77(8)
C39 Sr1 C40 25.35(8)
C41 Sr1 C40 24.99(8)
N1 Si1 C2 111.54(14)
N1 Si1 C3 115.01(14)
C2 Si1 C3 106.88(18)
N1 Si1 C1 112.13(13)
C2 Si1 C1 106.38(16)
C3 Si1 C1 104.26(16)
Si2 N1 Si1 128.36(14)
Si2 N1 Sr1 104.18(10)
Si1 N1 Sr1 127.01(12)
Si1 C1 H1A 109.5
Si1 C1 H1B 109.5
H1A C1 H1B 109.5
Si1 C1 H1C 109.5
H1A C1 H1C 109.5
H1B C1 H1C 109.5
N1 Si2 C6 116.00(14)
N1 Si2 C4 114.50(14)
C6 Si2 C4 107.92(16)
N1 Si2 C5 108.92(13)
C6 Si2 C5 104.38(15)
C4 Si2 C5 103.97(15)
C7 N2 C18 129.8(2)
C7 N2 Sr1 99.74(16)
C18 N2 Sr1 129.06(16)
Si1 C2 H2A 109.5
Si1 C2 H2B 109.5
H2A C2 H2B 109.5
Si1 C2 H2C 109.5
H2A C2 H2C 109.5
H2B C2 H2C 109.5
C7 N3 C30 132.1(2)
C7 N3 Sr1 95.08(15)
C30 N3 Sr1 128.34(16)
Si1 C3 H3A 109.5
Si1 C3 H3B 109.5
H3A C3 H3B 109.5
Si1 C3 H3C 109.5
H3A C3 H3C 109.5
H3B C3 H3C 109.5
Si2 C4 H4A 109.5
Si2 C4 H4B 109.5
H4A C4 H4B 109.5
Si2 C4 H4C 109.5
H4A C4 H4C 109.5
H4B C4 H4C 109.5
Si2 C5 H5A 109.5
Si2 C5 H5B 109.5
H5A C5 H5B 109.5
Si2 C5 H5C 109.5
H5A C5 H5C 109.5
H5B C5 H5C 109.5
Si2 C6 H6A 109.5
Si2 C6 H6B 109.5
H6A C6 H6B 109.5
Si2 C6 H6C 109.5
H6A C6 H6C 109.5
H6B C6 H6C 109.5
N3 C7 N2 112.3(2)
N3 C7 C8 125.6(2)
N2 C7 C8 122.1(2)
C9 C8 C10 108.6(2)
C9 C8 C11 107.5(2)
C10 C8 C11 107.3(2)
C9 C8 C7 109.6(2)
C10 C8 C7 109.6(2)
C11 C8 C7 114.0(2)
C12 C9 C8 111.1(2)
C12 C9 H9A 109.4
C8 C9 H9A 109.4
C12 C9 H9B 109.4
C8 C9 H9B 109.4
H9A C9 H9B 108.0
C14 C10 C8 110.9(2)
C14 C10 H10A 109.5
C8 C10 H10A 109.5
C14 C10 H10B 109.5
C8 C10 H10B 109.5
H10A C10 H10B 108.0
C16 C11 C8 110.9(2)
C16 C11 H11A 109.5
C8 C11 H11A 109.5
C16 C11 H11B 109.5
C8 C11 H11B 109.5
H11A C11 H11B 108.0
C13 C12 C17 109.2(3)
C13 C12 C9 108.9(2)
C17 C12 C9 109.8(2)
C13 C12 H12 109.6
C17 C12 H12 109.6
C9 C12 H12 109.6
C12 C13 C14 109.8(2)
C12 C13 H13A 109.7
C14 C13 H13A 109.7
C12 C13 H13B 109.7
C14 C13 H13B 109.7
H13A C13 H13B 108.2
C13 C14 C15 110.5(3)
C13 C14 C10 108.9(2)
C15 C14 C10 109.9(3)
C13 C14 H14 109.2
C15 C14 H14 109.2
C10 C14 H14 109.2
C16 C15 C14 108.3(2)
C16 C15 H15A 110.0
C14 C15 H15A 110.0
C16 C15 H15B 110.0
C14 C15 H15B 110.0
H15A C15 H15B 108.4
C17 C16 C15 109.8(3)
C17 C16 C11 110.2(2)
C15 C16 C11 109.6(2)
C17 C16 H16 109.1
C15 C16 H16 109.1
C11 C16 H16 109.1
C16 C17 C12 109.3(2)
C16 C17 H17A 109.8
C12 C17 H17A 109.8
C16 C17 H17B 109.8
C12 C17 H17B 109.8
H17A C17 H17B 108.3
C23 C18 C19 119.8(2)
C23 C18 N2 119.4(2)
C19 C18 N2 119.9(2)
C20 C19 C18 118.1(3)
C20 C19 C27 120.0(3)
C18 C19 C27 121.8(2)
C21 C20 C19 122.1(3)
C21 C20 H20 118.9
C19 C20 H20 118.9
C20 C21 C22 119.3(3)
C20 C21 H21 120.4
C22 C21 H21 120.4
C21 C22 C23 121.4(3)
C21 C22 H22 119.3
C23 C22 H22 119.3
C22 C23 C18 119.0(3)
C22 C23 C24 119.8(3)
C18 C23 C24 121.1(2)
C23 C24 C25 113.6(3)
C23 C24 C26 109.4(2)
C25 C24 C26 110.4(3)
C23 C24 H24 107.7
C25 C24 H24 107.7
C26 C24 H24 107.7
C24 C25 H25A 109.5
C24 C25 H25B 109.5
H25A C25 H25B 109.5
C24 C25 H25C 109.5
H25A C25 H25C 109.5
H25B C25 H25C 109.5
C24 C26 H26A 109.5
C24 C26 H26B 109.5
H26A C26 H26B 109.5
C24 C26 H26C 109.5
H26A C26 H26C 109.5
H26B C26 H26C 109.5
C19 C27 C28 109.7(2)
C19 C27 C29 114.2(3)
C28 C27 C29 110.3(3)
C19 C27 H27 107.5
C28 C27 H27 107.5
C29 C27 H27 107.5
C27 C28 H28A 109.5
C27 C28 H28B 109.5
H28A C28 H28B 109.5
C27 C28 H28C 109.5
H28A C28 H28C 109.5
H28B C28 H28C 109.5
C27 C29 H29A 109.5
C27 C29 H29B 109.5
H29A C29 H29B 109.5
C27 C29 H29C 109.5
H29A C29 H29C 109.5
H29B C29 H29C 109.5
C31 C30 C35 118.3(2)
C31 C30 N3 120.1(2)
C35 C30 N3 120.8(2)
C32 C31 C30 119.9(3)
C32 C31 C36 121.4(2)
C30 C31 C36 118.6(2)
C33 C32 C31 121.9(3)
C33 C32 H32 119.0
C31 C32 H32 119.0
C34 C33 C32 117.3(3)
C34 C33 C49 122.2(3)
C32 C33 C49 120.5(3)
C33 C34 C35 123.1(3)
C33 C34 H34 118.4
C35 C34 H34 118.4
C34 C35 C30 119.3(2)
C34 C35 C52 120.7(2)
C30 C35 C52 120.0(2)
C37 C36 C31 112.0(2)
C37 C36 C43 111.7(2)
C31 C36 C43 113.3(2)
C37 C36 H36 106.4
C31 C36 H36 106.4
C43 C36 H36 106.4
C42 C37 C38 118.0(3)
C42 C37 C36 121.8(3)
C38 C37 C36 120.2(3)
C42 C37 Sr1 78.71(15)
C38 C37 Sr1 76.98(15)
C36 C37 Sr1 114.86(16)
C39 C38 C37 120.6(3)
C39 C38 Sr1 79.69(17)
C37 C38 Sr1 76.73(16)
C39 C38 H38 119.7
C37 C38 H38 119.7
Sr1 C38 H38 114.3
C40 C39 C38 120.3(3)
C40 C39 Sr1 79.16(18)
C38 C39 Sr1 74.36(17)
C40 C39 H39 119.8
C38 C39 H39 119.8
Sr1 C39 H39 117.4
C41 C40 C39 119.4(3)
C41 C40 Sr1 77.48(18)
C39 C40 Sr1 75.49(17)
C41 C40 H40 120.3
C39 C40 H40 120.3
Sr1 C40 H40 117.6
C40 C41 C42 120.3(3)
C40 C41 Sr1 77.53(17)
C42 C41 Sr1 74.37(16)
C40 C41 H41 119.9
C42 C41 H41 119.9
Sr1 C41 H41 119.2
C41 C42 C37 121.4(3)
C41 C42 Sr1 80.20(16)
C37 C42 Sr1 75.30(15)
C41 C42 H42 119.3
C37 C42 H42 119.3
Sr1 C42 H42 115.7
C48 C43 C44 118.2(3)
C48 C43 C36 123.1(3)
C44 C43 C36 118.6(3)
C45 C44 C43 120.7(3)
C45 C44 H44 119.7
C43 C44 H44 119.7
C46 C45 C44 120.1(3)
C46 C45 H45 119.9
C44 C45 H45 119.9
C47 C46 C45 120.1(3)
C47 C46 H46 120.0
C45 C46 H46 120.0
C46 C47 C48 120.1(3)
C46 C47 H47 120.0
C48 C47 H47 120.0
C43 C48 C47 120.8(3)
C43 C48 H48 119.6
C47 C48 H48 119.6
C50 C49 C51 107.7(3)
C50 C49 C33 112.8(3)
C51 C49 C33 112.9(3)
C50 C49 H49 107.8
C51 C49 H49 107.8
C33 C49 H49 107.8
C59 C52 C53 111.3(2)
C59 C52 C35 113.7(2)
C53 C52 C35 111.2(2)
C59 C52 H52 106.7
C53 C52 H52 106.7
C35 C52 H52 106.7
C58 C53 C54 117.4(3)
C58 C53 C52 123.5(3)
C54 C53 C52 119.0(3)
C55 C54 C53 121.5(3)
C55 C54 H54 119.3
C53 C54 H54 119.3
C56 C55 C54 120.1(3)
C56 C55 H55 120.0
C54 C55 H55 120.0
C55 C56 C57 119.2(3)
C55 C56 H56 120.4
C57 C56 H56 120.4
C56 C57 C58 120.6(3)
C56 C57 H57 119.7
C58 C57 H57 119.7
C53 C58 C57 121.3(3)
C53 C58 H58 119.4
C57 C58 H58 119.4
C64 C59 C60 117.9(3)
C64 C59 C52 123.3(2)
C60 C59 C52 118.7(3)
C61 C60 C59 121.3(3)
C61 C60 H60 119.4
C59 C60 H60 119.4
C62 C61 C60 119.9(3)
C62 C61 H61 120.0
C60 C61 H61 120.0
C63 C62 C61 119.7(3)
C63 C62 H62 120.2
C61 C62 H62 120.2
C62 C63 C64 120.5(3)
C62 C63 H63 119.8
C64 C63 H63 119.8
C59 C64 C63 120.7(3)
C59 C64 H64 119.7
C63 C64 H64 119.7
C49 C50 H50A 109.5
C49 C50 H50B 109.5
H50A C50 H50B 109.5
C49 C50 H50C 109.5
H50A C50 H50C 109.5
H50B C50 H50C 109.5
C49 C51 H51A 109.5
C49 C51 H51B 109.5
H51A C51 H51B 109.5
C49 C51 H51C 109.5
H51A C51 H51C 109.5
H51B C51 H51C 109.5

loop_
_geom_bond_atom_site_label_1
_geom_bond_atom_site_label_2
_geom_bond_distance
Sr1 N1 2.443(2)
Sr1 N2 2.481(2)
Sr1 N3 2.588(2)
Sr1 C37 3.073(3)
Sr1 C38 3.076(3)
Sr1 C42 3.115(3)
Sr1 C39 3.143(3)
Sr1 C41 3.188(3)
Sr1 C40 3.189(3)
Si1 N1 1.690(2)
Si1 C2 1.871(3)
Si1 C3 1.879(3)
Si1 C1 1.880(3)
N1 Si2 1.677(2)
C1 H1A 0.9800
C1 H1B 0.9800
C1 H1C 0.9800
Si2 C6 1.867(3)
Si2 C4 1.876(3)
Si2 C5 1.905(3)
N2 C7 1.346(3)
N2 C18 1.419(3)
C2 H2A 0.9800
C2 H2B 0.9800
C2 H2C 0.9800
N3 C7 1.336(3)
N3 C30 1.410(3)
C3 H3A 0.9800
C3 H3B 0.9800
C3 H3C 0.9800
C4 H4A 0.9800
C4 H4B 0.9800
C4 H4C 0.9800
C5 H5A 0.9800
C5 H5B 0.9800
C5 H5C 0.9800
C6 H6A 0.9800
C6 H6B 0.9800
C6 H6C 0.9800
C7 C8 1.557(4)
C8 C9 1.541(4)
C8 C10 1.545(4)
C8 C11 1.547(4)
C9 C12 1.541(4)
C9 H9A 0.9900
C9 H9B 0.9900
C10 C14 1.532(4)
C10 H10A 0.9900
C10 H10B 0.9900
C11 C16 1.540(4)
C11 H11A 0.9900
C11 H11B 0.9900
C12 C13 1.525(4)
C12 C17 1.528(4)
C12 H12 1.0000
C13 C14 1.527(5)
C13 H13A 0.9900
C13 H13B 0.9900
C14 C15 1.530(4)
C14 H14 1.0000
C15 C16 1.530(4)
C15 H15A 0.9900
C15 H15B 0.9900
C16 C17 1.524(4)
C16 H16 1.0000
C17 H17A 0.9900
C17 H17B 0.9900
C18 C23 1.409(4)
C18 C19 1.417(4)
C19 C20 1.396(4)
C19 C27 1.510(4)
C20 C21 1.370(4)
C20 H20 0.9500
C21 C22 1.383(4)
C21 H21 0.9500
C22 C23 1.389(4)
C22 H22 0.9500
C23 C24 1.521(4)
C24 C25 1.526(4)
C24 C26 1.536(4)
C24 H24 1.0000
C25 H25A 0.9800
C25 H25B 0.9800
C25 H25C 0.9800
C26 H26A 0.9800
C26 H26B 0.9800
C26 H26C 0.9800
C27 C28 1.526(4)
C27 C29 1.538(4)
C27 H27 1.0000
C28 H28A 0.9800
C28 H28B 0.9800
C28 H28C 0.9800
C29 H29A 0.9800
C29 H29B 0.9800
C29 H29C 0.9800
C30 C31 1.409(4)
C30 C35 1.410(4)
C31 C32 1.394(4)
C31 C36 1.526(4)
C32 C33 1.388(4)
C32 H32 0.9500
C33 C34 1.377(4)
C33 C49 1.518(4)
C34 C35 1.387(4)
C34 H34 0.9500
C35 C52 1.527(4)
C36 C37 1.524(4)
C36 C43 1.527(4)
C36 H36 1.0000
C37 C42 1.392(4)
C37 C38 1.398(4)
C38 C39 1.398(4)
C38 H38 0.9500
C39 C40 1.390(5)
C39 H39 0.9500
C40 C41 1.380(4)
C40 H40 0.9500
C41 C42 1.390(4)
C41 H41 0.9500
C42 H42 0.9500
C43 C48 1.379(4)
C43 C44 1.394(4)
C44 C45 1.389(4)
C44 H44 0.9500
C45 C46 1.374(5)
C45 H45 0.9500
C46 C47 1.366(5)
C46 H46 0.9500
C47 C48 1.400(4)
C47 H47 0.9500
C48 H48 0.9500
C49 C50 1.494(4)
C49 C51 1.494(4)
C49 H49 1.0000
C52 C59 1.523(4)
C52 C53 1.528(4)
C52 H52 1.0000
C53 C58 1.381(4)
C53 C54 1.390(4)
C54 C55 1.389(4)
C54 H54 0.9500
C55 C56 1.372(4)
C55 H55 0.9500
C56 C57 1.376(5)
C56 H56 0.9500
C57 C58 1.384(4)
C57 H57 0.9500
C58 H58 0.9500
C59 C64 1.383(4)
C59 C60 1.394(4)
C60 C61 1.383(4)
C60 H60 0.9500
C61 C62 1.375(5)
C61 H61 0.9500
C62 C63 1.373(5)
C62 H62 0.9500
C63 C64 1.390(4)
C63 H63 0.9500
C64 H64 0.9500
C50 H50A 0.9800
C50 H50B 0.9800
C50 H50C 0.9800
C51 H51A 0.9800
C51 H51B 0.9800
C51 H51C 0.9800
